data_7224890
loop_
_publ_author_name
'Draho\<s, Bohuslav'
'Herchel, Radovan'
'Tr\'avn\'i\<cek, Zden\<ek'

_publ_section_title
;
 Structural and magnetic properties of heptacoordinated MnIIcomplexes
 containing a 15-membered pyridine-based macrocycle and
 halido/pseudohalido axial coligands
;
_journal_issue 41
_journal_name_full 'RSC Adv.'
_journal_page_first 34674
_journal_paper_doi 10.1039/C6RA03754B
_journal_volume 6
_journal_year 2016
_chemical_formula_sum 'C13 H21 I2 Mn N3 O2'
_chemical_formula_weight 560.07
_space_group_crystal_system monoclinic
_space_group_IT_number 14
_space_group_name_Hall '-P 2yn'
_space_group_name_H-M_alt 'P 1 21/n 1'
_symmetry_space_group_name_Hall '-P 2yn'
_symmetry_space_group_name_H-M 'P 1 21/n 1'
_atom_sites_solution_hydrogens geom
_audit_creation_method SHELXL-2014/7
_audit_update_record
;
2015-12-14 deposited with the CCDC.
2016-03-16 downloaded from the CCDC.
;
_cell_angle_alpha 90
_cell_angle_beta 98.7810(10)
_cell_angle_gamma 90
_cell_formula_units_Z 8
_cell_length_a 14.6223(10)
_cell_length_b 16.5304(12)
_cell_length_c 15.2077(11)
_cell_measurement_reflns_used 30784
_cell_measurement_temperature 120(2)
_cell_measurement_theta_max 27.5
_cell_measurement_theta_min 1.4
_cell_volume 3632.8(4)
_computing_cell_refinement
;
CrystalClear-SM Expert 2.1 b32 (Rigaku, 2014)
;
_computing_data_collection
;
CrystalClear-SM Expert 2.1 b32 (Rigaku, 2014)
;
_computing_data_reduction
;
CrystalClear-SM Expert 2.1 b32 (Rigaku, 2014)
;
_computing_structure_refinement 'SHELXL-2014/7 (Sheldrick, 2014)'
_diffrn_ambient_temperature 120(2)
_diffrn_detector_area_resol_mean 28.5714
_diffrn_measured_fraction_theta_full 0.998
_diffrn_measured_fraction_theta_max 0.998
_diffrn_measurement_device
;
AFC11 (Right): Eulerian 3 circle
;
_diffrn_measurement_device_type
;
Rigaku Saturn724+ (2x2 bin mode)
;
_diffrn_measurement_method 'profile data from \w-scans'
_diffrn_radiation_type MoK\a
_diffrn_radiation_wavelength 0.71073
_diffrn_reflns_av_R_equivalents 0.0311
_diffrn_reflns_av_unetI/netI 0.0207
_diffrn_reflns_Laue_measured_fraction_full 0.998
_diffrn_reflns_Laue_measured_fraction_max 0.998
_diffrn_reflns_limit_h_max 17
_diffrn_reflns_limit_h_min -17
_diffrn_reflns_limit_k_max 18
_diffrn_reflns_limit_k_min -19
_diffrn_reflns_limit_l_max 18
_diffrn_reflns_limit_l_min -18
_diffrn_reflns_number 27041
_diffrn_reflns_point_group_measured_fraction_full 0.998
_diffrn_reflns_point_group_measured_fraction_max 0.998
_diffrn_reflns_theta_full 24.998
_diffrn_reflns_theta_max 24.998
_diffrn_reflns_theta_min 1.800
_diffrn_source 'Rotating Anode'
_exptl_absorpt_coefficient_mu 4.133
_exptl_absorpt_correction_T_max 1.000
_exptl_absorpt_correction_T_min 0.759
_exptl_absorpt_correction_type multi-scan
_exptl_absorpt_process_details 'XDS (Kabsch, 1993)'
_exptl_crystal_density_diffrn 2.048
_exptl_crystal_description prism
_exptl_crystal_F_000 2136
_exptl_crystal_preparation 'Magnetic properties'
_exptl_crystal_size_max 0.25
_exptl_crystal_size_mid 0.20
_exptl_crystal_size_min 0.20
_refine_diff_density_max 5.819
_refine_diff_density_min -2.745
_refine_diff_density_rms 0.289
_refine_ls_extinction_method none
_refine_ls_goodness_of_fit_ref 1.093
_refine_ls_hydrogen_treatment constr
_refine_ls_matrix_type full
_refine_ls_number_parameters 379
_refine_ls_number_reflns 6390
_refine_ls_number_restraints 0
_refine_ls_restrained_S_all 1.093
_refine_ls_R_factor_all 0.0653
_refine_ls_R_factor_gt 0.0641
_refine_ls_shift/su_max 0.001
_refine_ls_shift/su_mean 0.000
_refine_ls_structure_factor_coef Fsqd
_refine_ls_weighting_details 'w=1/[\s^2^(Fo^2^)+(0.1000P)^2^+50.0000P] where P=(Fo^2^+2Fc^2^)/3'
_refine_ls_weighting_scheme calc
_refine_ls_wR_factor_gt 0.1746
_refine_ls_wR_factor_ref 0.1756
_reflns_Friedel_coverage 0.000
_reflns_number_gt 6149
_reflns_number_total 6390
_reflns_threshold_expression 'I > 2\s(I)'
_cod_data_source_file c6ra03754b2.cif
_cod_data_source_block b
_cod_depositor_comments
;
The following automatic conversions were performed:

'_exptl_absorpt_correction_type' value 'Multi-scan' changed to
'multi-scan' according to
/usr/data/users/saulius/crontab/automatic-downloads/rss-feeds/RSC/lib/dictionaries/cif_core.dic
dictionary named 'cif_core.dic' version 2.4.2 from 2011-04-26.

Automatic conversion script
Id: cif_fix_values 4268 2015-11-12 08:31:59Z antanas 
;
_cod_database_code 7224890
_shelx_shelxl_version_number 2014/7
_shelx_space_group_comment
;
The symmetry employed for this shelxl refinement is uniquely defined
by the following loop, which should always be used as a source of
symmetry information in preference to the above space-group names.
They are only intended as comments.
;

loop_
_space_group_symop_operation_xyz
'x, y, z'
'-x+1/2, y+1/2, -z+1/2'
'-x, -y, -z'
'x-1/2, -y-1/2, z-1/2'

loop_
_atom_site_label
_atom_site_type_symbol
_atom_site_fract_x
_atom_site_fract_y
_atom_site_fract_z
_atom_site_U_iso_or_equiv
_atom_site_adp_type
_atom_site_occupancy
_atom_site_site_symmetry_order
_atom_site_calc_flag
_atom_site_refinement_flags_posn
_atom_site_refinement_flags_adp
Mn1A Mn 0.47234(9) 0.67395(8) 0.19694(8) 0.0232(3) Uani 1 1 d . .
Mn1B Mn 0.52486(9) 0.13265(8) 0.28938(8) 0.0240(3) Uani 1 1 d . .
I1A I 0.59695(3) 0.60097(3) 0.08372(3) 0.02228(18) Uani 1 1 d . .
O1A O 0.4402(4) 0.7637(4) 0.0814(4) 0.0311(14) Uani 1 1 d . .
O1B O 0.5443(4) 0.0238(3) 0.3802(4) 0.0253(12) Uani 1 1 d . .
O2A O 0.5625(4) 0.7869(4) 0.2233(4) 0.0333(14) Uani 1 1 d . .
O2B O 0.4274(4) 0.0296(4) 0.2303(4) 0.0280(13) Uani 1 1 d . .
N1A N 0.4374(5) 0.5547(4) 0.2499(5) 0.0272(16) Uani 1 1 d . .
N1B N 0.5690(5) 0.2589(4) 0.2691(5) 0.0242(15) Uani 1 1 d . .
N2A N 0.3408(5) 0.6305(5) 0.1105(5) 0.0250(15) Uani 1 1 d . .
H2AA H 0.2877 0.6504 0.1389 0.030 Uiso 1 1 calc R U
N2B N 0.6556(5) 0.1560(4) 0.3896(5) 0.0248(15) Uani 1 1 d . .
H2BB H 0.7096 0.1411 0.3597 0.030 Uiso 1 1 calc R U
N3A N 0.5841(6) 0.6432(5) 0.3149(5) 0.0327(17) Uani 1 1 d . .
H3AA H 0.6329 0.6119 0.2903 0.039 Uiso 1 1 calc R U
N3B N 0.4202(5) 0.1878(5) 0.1778(5) 0.0281(16) Uani 1 1 d . .
H3BB H 0.3708 0.2131 0.2075 0.034 Uiso 1 1 calc R U
I1B I 0.65526(5) 0.07055(4) 0.16751(5) 0.0389(2) Uani 1 1 d . .
I2A I 0.34224(4) 0.74559(4) 0.31359(5) 0.0366(2) Uani 1 1 d . .
C2 C 0.6280(7) 0.7177(7) 0.3525(7) 0.045(3) Uani 1 1 d . .
H2A H 0.6858 0.7044 0.3929 0.054 Uiso 1 1 calc R U
H2B H 0.5860 0.7460 0.3877 0.054 Uiso 1 1 calc R U
I2B I 0.40398(3) 0.18874(3) 0.41452(3) 0.02330(18) Uani 1 1 d . .
C3 C 0.6494(7) 0.7715(6) 0.2802(7) 0.038(2) Uani 1 1 d . .
H3A H 0.6772 0.8227 0.3051 0.046 Uiso 1 1 calc R U
H3B H 0.6936 0.7448 0.2462 0.046 Uiso 1 1 calc R U
C5 C 0.5688(7) 0.8359(6) 0.1458(7) 0.040(2) Uani 1 1 d . .
H5A H 0.6088 0.8093 0.1073 0.048 Uiso 1 1 calc R U
H5B H 0.5952 0.8896 0.1636 0.048 Uiso 1 1 calc R U
C6 C 0.4735(8) 0.8442(6) 0.0981(7) 0.040(2) Uani 1 1 d . .
H6A H 0.4343 0.8738 0.1350 0.048 Uiso 1 1 calc R U
H6B H 0.4731 0.8740 0.0415 0.048 Uiso 1 1 calc R U
C8 C 0.3492(6) 0.7570(7) 0.0309(7) 0.039(3) Uani 1 1 d . .
H8A H 0.3468 0.7831 -0.0280 0.047 Uiso 1 1 calc R U
H8B H 0.3029 0.7829 0.0628 0.047 Uiso 1 1 calc R U
C9 C 0.3310(6) 0.6679(7) 0.0206(6) 0.038(2) Uani 1 1 d . .
H9A H 0.2678 0.6586 -0.0116 0.045 Uiso 1 1 calc R U
H9B H 0.3757 0.6431 -0.0142 0.045 Uiso 1 1 calc R U
C11 C 0.3362(6) 0.5429(6) 0.1106(7) 0.035(2) Uani 1 1 d . .
H11A H 0.3733 0.5211 0.0667 0.042 Uiso 1 1 calc R U
H11B H 0.2712 0.5255 0.0927 0.042 Uiso 1 1 calc R U
C12 C 0.3717(6) 0.5099(5) 0.2000(7) 0.034(2) Uani 1 1 d . .
C14 C 0.4782(7) 0.5312(6) 0.3298(7) 0.035(2) Uani 1 1 d . .
C15 C 0.4539(8) 0.4577(7) 0.3641(8) 0.048(3) Uani 1 1 d . .
H15 H 0.4843 0.4393 0.4202 0.058 Uiso 1 1 calc R U
C16 C 0.3856(9) 0.4122(6) 0.3160(11) 0.060(4) Uani 1 1 d . .
H16 H 0.3662 0.3635 0.3406 0.072 Uiso 1 1 calc R U
C17 C 0.3443(8) 0.4362(6) 0.2319(9) 0.046(3) Uani 1 1 d . .
H17 H 0.2989 0.4035 0.1973 0.055 Uiso 1 1 calc R U
C18 C 0.5466(8) 0.5891(7) 0.3778(6) 0.044(3) Uani 1 1 d . .
H18A H 0.5163 0.6218 0.4197 0.053 Uiso 1 1 calc R U
H18B H 0.5979 0.5585 0.4129 0.053 Uiso 1 1 calc R U
C102 C 0.6586(6) 0.1029(5) 0.4680(6) 0.0280(19) Uani 1 1 d . .
H10A H 0.6144 0.1225 0.5065 0.034 Uiso 1 1 calc R U
H10B H 0.7214 0.1034 0.5031 0.034 Uiso 1 1 calc R U
C103 C 0.6330(6) 0.0173(6) 0.4361(6) 0.0300(19) Uani 1 1 d . .
H10C H 0.6799 -0.0046 0.4020 0.036 Uiso 1 1 calc R U
H10D H 0.6289 -0.0188 0.4872 0.036 Uiso 1 1 calc R U
C105 C 0.5048(6) -0.0502(5) 0.3459(6) 0.0303(19) Uani 1 1 d . .
H10E H 0.4988 -0.0882 0.3950 0.036 Uiso 1 1 calc R U
H10F H 0.5441 -0.0756 0.3060 0.036 Uiso 1 1 calc R U
C106 C 0.4114(6) -0.0300(6) 0.2954(6) 0.032(2) Uani 1 1 d . .
H10G H 0.3819 -0.0789 0.2658 0.038 Uiso 1 1 calc R U
H10H H 0.3706 -0.0080 0.3359 0.038 Uiso 1 1 calc R U
C108 C 0.3458(6) 0.0574(6) 0.1755(7) 0.035(2) Uani 1 1 d . .
H10I H 0.3005 0.0773 0.2127 0.042 Uiso 1 1 calc R U
H10J H 0.3169 0.0129 0.1374 0.042 Uiso 1 1 calc R U
C109 C 0.3744(7) 0.1254(6) 0.1185(6) 0.032(2) Uani 1 1 d . .
H10K H 0.4172 0.1047 0.0793 0.039 Uiso 1 1 calc R U
H10L H 0.3193 0.1483 0.0808 0.039 Uiso 1 1 calc R U
C111 C 0.4619(7) 0.2540(6) 0.1324(6) 0.033(2) Uani 1 1 d . .
H11C H 0.4127 0.2919 0.1062 0.039 Uiso 1 1 calc R U
H11D H 0.4915 0.2315 0.0835 0.039 Uiso 1 1 calc R U
C112 C 0.5326(6) 0.2990(5) 0.1958(6) 0.0267(18) Uani 1 1 d . .
C114 C 0.6343(6) 0.2924(5) 0.3294(6) 0.0250(17) Uani 1 1 d . .
C115 C 0.6674(6) 0.3694(6) 0.3164(6) 0.0298(19) Uani 1 1 d . .
H115 H 0.7135 0.3931 0.3595 0.036 Uiso 1 1 calc R U
C116 C 0.6322(6) 0.4114(5) 0.2393(6) 0.0294(19) Uani 1 1 d . .
H116 H 0.6559 0.4633 0.2279 0.035 Uiso 1 1 calc R U
C117 C 0.5622(6) 0.3767(5) 0.1793(6) 0.0282(19) Uani 1 1 d . .
H117 H 0.5349 0.4056 0.1279 0.034 Uiso 1 1 calc R U
C118 C 0.6649(6) 0.2411(5) 0.4120(6) 0.0287(19) Uani 1 1 d . .
H11E H 0.7302 0.2534 0.4361 0.034 Uiso 1 1 calc R U
H11F H 0.6265 0.2542 0.4583 0.034 Uiso 1 1 calc R U

loop_
_atom_site_aniso_label
_atom_site_aniso_U_11
_atom_site_aniso_U_22
_atom_site_aniso_U_33
_atom_site_aniso_U_23
_atom_site_aniso_U_13
_atom_site_aniso_U_12
Mn1A 0.0306(7) 0.0181(6) 0.0195(6) 0.0001(5) -0.0011(5) -0.0049(5)
Mn1B 0.0292(7) 0.0212(7) 0.0216(6) 0.0051(5) 0.0033(5) -0.0006(5)
I1A 0.0236(3) 0.0233(3) 0.0203(3) 0.00073(19) 0.0045(2) 0.0009(2)
O1A 0.033(3) 0.030(3) 0.032(3) 0.009(3) 0.011(3) 0.007(3)
O1B 0.027(3) 0.020(3) 0.030(3) 0.008(2) 0.008(2) 0.005(2)
O2A 0.036(3) 0.026(3) 0.040(4) -0.007(3) 0.013(3) -0.011(3)
O2B 0.034(3) 0.023(3) 0.027(3) 0.004(2) 0.006(3) -0.002(3)
N1A 0.034(4) 0.022(4) 0.028(4) 0.002(3) 0.015(3) 0.005(3)
N1B 0.028(4) 0.024(4) 0.023(4) 0.005(3) 0.012(3) 0.005(3)
N2A 0.024(3) 0.032(4) 0.020(3) -0.005(3) 0.006(3) 0.000(3)
N2B 0.026(4) 0.024(4) 0.025(4) 0.007(3) 0.006(3) 0.004(3)
N3A 0.037(4) 0.039(5) 0.021(4) -0.005(3) -0.003(3) 0.003(4)
N3B 0.035(4) 0.033(4) 0.017(3) 0.005(3) 0.006(3) 0.003(3)
I1B 0.0386(4) 0.0380(4) 0.0418(4) 0.0058(3) 0.0115(3) 0.0018(3)
I2A 0.0365(4) 0.0336(4) 0.0414(4) -0.0099(3) 0.0113(3) -0.0027(3)
C2 0.037(5) 0.057(7) 0.034(5) -0.025(5) -0.013(4) 0.004(5)
I2B 0.0241(3) 0.0245(3) 0.0228(3) 0.0035(2) 0.0081(2) 0.0028(2)
C3 0.030(5) 0.034(5) 0.050(6) -0.019(5) 0.004(4) -0.011(4)
C5 0.049(6) 0.026(5) 0.048(6) 0.002(4) 0.021(5) -0.007(4)
C6 0.061(7) 0.022(5) 0.041(6) 0.012(4) 0.021(5) 0.008(4)
C8 0.027(5) 0.062(7) 0.030(5) 0.025(5) 0.009(4) 0.018(5)
C9 0.023(4) 0.071(7) 0.018(4) 0.004(4) -0.001(3) 0.003(5)
C11 0.026(4) 0.030(5) 0.049(6) -0.017(4) 0.008(4) -0.005(4)
C12 0.024(4) 0.022(4) 0.061(6) -0.006(4) 0.021(4) -0.001(4)
C14 0.043(5) 0.031(5) 0.036(5) 0.010(4) 0.019(4) 0.014(4)
C15 0.056(7) 0.043(6) 0.052(7) 0.027(5) 0.030(6) 0.021(5)
C16 0.065(8) 0.020(5) 0.109(11) 0.018(6) 0.058(8) 0.011(5)
C17 0.042(6) 0.024(5) 0.080(8) 0.005(5) 0.034(6) 0.004(4)
C18 0.053(6) 0.063(7) 0.016(4) 0.013(5) 0.009(4) 0.016(5)
C102 0.027(4) 0.032(5) 0.025(4) 0.012(4) 0.003(3) 0.001(4)
C103 0.024(4) 0.029(5) 0.037(5) 0.012(4) 0.005(4) 0.000(4)
C105 0.035(5) 0.019(4) 0.039(5) 0.004(4) 0.014(4) 0.003(4)
C106 0.036(5) 0.025(4) 0.037(5) -0.001(4) 0.016(4) -0.004(4)
C108 0.030(5) 0.035(5) 0.038(5) -0.001(4) 0.000(4) -0.002(4)
C109 0.035(5) 0.030(5) 0.029(5) -0.001(4) -0.001(4) 0.001(4)
C111 0.041(5) 0.033(5) 0.024(4) 0.013(4) 0.006(4) 0.004(4)
C112 0.030(4) 0.027(4) 0.026(4) 0.006(4) 0.013(4) 0.005(4)
C114 0.022(4) 0.026(4) 0.028(4) 0.004(4) 0.007(3) 0.001(3)
C115 0.029(4) 0.026(4) 0.036(5) 0.005(4) 0.010(4) 0.001(4)
C116 0.032(5) 0.020(4) 0.039(5) 0.008(4) 0.014(4) 0.006(4)
C117 0.038(5) 0.022(4) 0.028(4) 0.010(4) 0.016(4) 0.005(4)
C118 0.030(4) 0.025(4) 0.031(5) 0.005(4) 0.003(4) 0.001(4)

loop_
_atom_type_symbol
_atom_type_description
_atom_type_scat_dispersion_real
_atom_type_scat_dispersion_imag
_atom_type_scat_source
C C 0.0033 0.0016 'International Tables Vol C Tables 4.2.6.8 and 6.1.1.4'
H H 0.0000 0.0000 'International Tables Vol C Tables 4.2.6.8 and 6.1.1.4'
N N 0.0061 0.0033 'International Tables Vol C Tables 4.2.6.8 and 6.1.1.4'
O O 0.0106 0.0060 'International Tables Vol C Tables 4.2.6.8 and 6.1.1.4'
Mn Mn 0.3368 0.7283 'International Tables Vol C Tables 4.2.6.8 and 6.1.1.4'
I I -0.4742 1.8119 'International Tables Vol C Tables 4.2.6.8 and 6.1.1.4'

loop_
_geom_angle_atom_site_label_1
_geom_angle_atom_site_label_2
_geom_angle_atom_site_label_3
_geom_angle
N1A Mn1A N2A 73.0(3)
N1A Mn1A O2A 145.2(3)
N2A Mn1A O2A 140.7(3)
N1A Mn1A N3A 72.3(3)
N2A Mn1A N3A 145.3(3)
O2A Mn1A N3A 73.8(3)
N1A Mn1A O1A 145.2(3)
N2A Mn1A O1A 72.8(3)
O2A Mn1A O1A 69.6(2)
N3A Mn1A O1A 141.4(3)
N1A Mn1A I1A 92.62(18)
N2A Mn1A I1A 94.40(18)
O2A Mn1A I1A 92.59(17)
N3A Mn1A I1A 86.3(2)
O1A Mn1A I1A 83.66(16)
N1A Mn1A I2A 86.25(18)
N2A Mn1A I2A 84.88(18)
O2A Mn1A I2A 88.58(16)
N3A Mn1A I2A 93.7(2)
O1A Mn1A I2A 97.03(16)
I1A Mn1A I2A 178.80(5)
N1B Mn1B O1B 145.2(3)
N1B Mn1B N2B 72.7(3)
O1B Mn1B N2B 73.3(2)
N1B Mn1B N3B 72.5(3)
O1B Mn1B N3B 140.9(3)
N2B Mn1B N3B 145.2(3)
N1B Mn1B O2B 144.4(2)
O1B Mn1B O2B 70.3(2)
N2B Mn1B O2B 141.8(2)
N3B Mn1B O2B 72.7(2)
N1B Mn1B I2B 90.54(18)
O1B Mn1B I2B 83.54(15)
N2B Mn1B I2B 92.26(18)
N3B Mn1B I2B 87.37(19)
O2B Mn1B I2B 95.07(16)
N1B Mn1B I1B 90.59(18)
O1B Mn1B I1B 94.11(15)
N2B Mn1B I1B 85.69(18)
N3B Mn1B I1B 95.36(19)
O2B Mn1B I1B 85.45(16)
I2B Mn1B I1B 177.25(5)
C6 O1A C8 115.4(8)
C6 O1A Mn1A 116.3(6)
C8 O1A Mn1A 115.1(5)
C105 O1B C103 115.6(6)
C105 O1B Mn1B 117.1(5)
C103 O1B Mn1B 115.9(5)
C5 O2A C3 115.3(7)
C5 O2A Mn1A 114.9(6)
C3 O2A Mn1A 113.0(5)
C108 O2B C106 114.4(7)
C108 O2B Mn1B 113.7(5)
C106 O2B Mn1B 113.1(5)
C14 N1A C12 122.3(8)
C14 N1A Mn1A 119.7(7)
C12 N1A Mn1A 117.9(6)
C112 N1B C114 121.3(8)
C112 N1B Mn1B 119.6(6)
C114 N1B Mn1B 119.1(6)
C11 N2A C9 114.7(8)
C11 N2A Mn1A 110.5(6)
C9 N2A Mn1A 110.8(6)
C11 N2A H2AA 106.8
C9 N2A H2AA 106.8
Mn1A N2A H2AA 106.8
C118 N2B C102 113.4(7)
C118 N2B Mn1B 111.1(5)
C102 N2B Mn1B 110.9(5)
C118 N2B H2BB 107.0
C102 N2B H2BB 107.0
Mn1B N2B H2BB 107.0
C2 N3A C18 116.2(8)
C2 N3A Mn1A 109.7(6)
C18 N3A Mn1A 110.5(6)
C2 N3A H3AA 106.6
C18 N3A H3AA 106.6
Mn1A N3A H3AA 106.6
C109 N3B C111 114.7(7)
C109 N3B Mn1B 111.5(6)
C111 N3B Mn1B 111.4(6)
C109 N3B H3BB 106.2
C111 N3B H3BB 106.2
Mn1B N3B H3BB 106.2
N3A C2 C3 110.1(8)
N3A C2 H2A 109.6
C3 C2 H2A 109.6
N3A C2 H2B 109.6
C3 C2 H2B 109.6
H2A C2 H2B 108.2
O2A C3 C2 106.5(8)
O2A C3 H3A 110.4
C2 C3 H3A 110.4
O2A C3 H3B 110.4
C2 C3 H3B 110.4
H3A C3 H3B 108.6
O2A C5 C6 106.3(8)
O2A C5 H5A 110.5
C6 C5 H5A 110.5
O2A C5 H5B 110.5
C6 C5 H5B 110.5
H5A C5 H5B 108.7
O1A C6 C5 105.7(8)
O1A C6 H6A 110.6
C5 C6 H6A 110.6
O1A C6 H6B 110.6
C5 C6 H6B 110.6
H6A C6 H6B 108.7
O1A C8 C9 105.5(7)
O1A C8 H8A 110.6
C9 C8 H8A 110.6
O1A C8 H8B 110.6
C9 C8 H8B 110.6
H8A C8 H8B 108.8
N2A C9 C8 108.7(8)
N2A C9 H9A 109.9
C8 C9 H9A 109.9
N2A C9 H9B 109.9
C8 C9 H9B 109.9
H9A C9 H9B 108.3
N2A C11 C12 111.0(8)
N2A C11 H11A 109.4
C12 C11 H11A 109.4
N2A C11 H11B 109.4
C12 C11 H11B 109.4
H11A C11 H11B 108.0
N1A C12 C17 120.1(11)
N1A C12 C11 115.6(8)
C17 C12 C11 124.2(10)
N1A C14 C15 119.7(11)
N1A C14 C18 115.8(8)
C15 C14 C18 124.6(10)
C16 C15 C14 119.1(11)
C16 C15 H15 120.4
C14 C15 H15 120.4
C15 C16 C17 121.0(10)
C15 C16 H16 119.5
C17 C16 H16 119.5
C16 C17 C12 117.6(12)
C16 C17 H17 121.2
C12 C17 H17 121.2
N3A C18 C14 111.0(8)
N3A C18 H18A 109.4
C14 C18 H18A 109.4
N3A C18 H18B 109.4
C14 C18 H18B 109.4
H18A C18 H18B 108.0
N2B C102 C103 108.6(7)
N2B C102 H10A 110.0
C103 C102 H10A 110.0
N2B C102 H10B 110.0
C103 C102 H10B 110.0
H10A C102 H10B 108.4
O1B C103 C102 105.9(7)
O1B C103 H10C 110.5
C102 C103 H10C 110.5
O1B C103 H10D 110.5
C102 C103 H10D 110.5
H10C C103 H10D 108.7
O1B C105 C106 106.6(7)
O1B C105 H10E 110.4
C106 C105 H10E 110.4
O1B C105 H10F 110.4
C106 C105 H10F 110.4
H10E C105 H10F 108.6
O2B C106 C105 105.8(7)
O2B C106 H10G 110.6
C105 C106 H10G 110.6
O2B C106 H10H 110.6
C105 C106 H10H 110.6
H10G C106 H10H 108.7
O2B C108 C109 107.1(7)
O2B C108 H10I 110.3
C109 C108 H10I 110.3
O2B C108 H10J 110.3
C109 C108 H10J 110.3
H10I C108 H10J 108.6
N3B C109 C108 108.1(7)
N3B C109 H10K 110.1
C108 C109 H10K 110.1
N3B C109 H10L 110.1
C108 C109 H10L 110.1
H10K C109 H10L 108.4
N3B C111 C112 111.2(7)
N3B C111 H11C 109.4
C112 C111 H11C 109.4
N3B C111 H11D 109.4
C112 C111 H11D 109.4
H11C C111 H11D 108.0
N1B C112 C117 120.8(9)
N1B C112 C111 116.1(8)
C117 C112 C111 123.1(8)
N1B C114 C115 120.7(8)
N1B C114 C118 115.1(8)
C115 C114 C118 124.2(8)
C114 C115 C116 119.1(9)
C114 C115 H115 120.5
C116 C115 H115 120.5
C117 C116 C115 119.2(8)
C117 C116 H116 120.4
C115 C116 H116 120.4
C116 C117 C112 118.9(8)
C116 C117 H117 120.6
C112 C117 H117 120.6
N2B C118 C114 109.9(7)
N2B C118 H11E 109.7
C114 C118 H11E 109.7
N2B C118 H11F 109.7
C114 C118 H11F 109.7
H11E C118 H11F 108.2

loop_
_geom_bond_atom_site_label_1
_geom_bond_atom_site_label_2
_geom_bond_distance
Mn1A N1A 2.218(7)
Mn1A N2A 2.274(7)
Mn1A O2A 2.285(6)
Mn1A N3A 2.292(8)
Mn1A O1A 2.293(6)
Mn1A I1A 2.9493(14)
Mn1A I2A 3.0329(15)
Mn1B N1B 2.220(7)
Mn1B O1B 2.260(6)
Mn1B N2B 2.288(7)
Mn1B N3B 2.293(7)
Mn1B O2B 2.313(6)
Mn1B I2B 2.9380(14)
Mn1B I1B 3.0337(14)
O1A C6 1.427(12)
O1A C8 1.435(11)
O1B C105 1.417(11)
O1B C103 1.442(10)
O2A C5 1.445(12)
O2A C3 1.447(12)
O2B C108 1.423(11)
O2B C106 1.442(11)
N1A C14 1.328(12)
N1A C12 1.351(13)
N1B C112 1.336(11)
N1B C114 1.338(12)
N2A C11 1.450(12)
N2A C9 1.487(11)
N2A H2AA 1.0000
N2B C118 1.449(11)
N2B C102 1.476(10)
N2B H2BB 1.0000
N3A C2 1.464(13)
N3A C18 1.476(13)
N3A H3AA 1.0000
N3B C109 1.462(12)
N3B C111 1.476(11)
N3B H3BB 1.0000
C2 C3 1.484(16)
C2 H2A 0.9900
C2 H2B 0.9900
C3 H3A 0.9900
C3 H3B 0.9900
C5 C6 1.477(16)
C5 H5A 0.9900
C5 H5B 0.9900
C6 H6A 0.9900
C6 H6B 0.9900
C8 C9 1.501(16)
C8 H8A 0.9900
C8 H8B 0.9900
C9 H9A 0.9900
C9 H9B 0.9900
C11 C12 1.483(15)
C11 H11A 0.9900
C11 H11B 0.9900
C12 C17 1.393(14)
C14 C15 1.390(14)
C14 C18 1.492(16)
C15 C16 1.369(19)
C15 H15 0.9500
C16 C17 1.39(2)
C16 H16 0.9500
C17 H17 0.9500
C18 H18A 0.9900
C18 H18B 0.9900
C102 C103 1.524(13)
C102 H10A 0.9900
C102 H10B 0.9900
C103 H10C 0.9900
C103 H10D 0.9900
C105 C106 1.500(13)
C105 H10E 0.9900
C105 H10F 0.9900
C106 H10G 0.9900
C106 H10H 0.9900
C108 C109 1.516(14)
C108 H10I 0.9900
C108 H10J 0.9900
C109 H10K 0.9900
C109 H10L 0.9900
C111 C112 1.498(14)
C111 H11C 0.9900
C111 H11D 0.9900
C112 C117 1.391(12)
C114 C115 1.387(13)
C114 C118 1.525(12)
C115 C116 1.392(13)
C115 H115 0.9500
C116 C117 1.388(14)
C116 H116 0.9500
C117 H117 0.9500
C118 H11E 0.9900
C118 H11F 0.9900
